data_4315533
loop_
_publ_author_name
'Ian A. Tonks'
'John E. Bercaw'

_publ_section_title
;
 (dme)MCl3(NNPh2) (dme = dimethoxyethane; M = Nb, Ta): A Versatile Synthon
 for [Ta=NNPh2] Hydrazido(2-) Complexes
;
_journal_name_full 'Inorganic Chemistry'
_journal_page_first 4648
_journal_page_last 4656
_journal_paper_doi 10.1021/ic1004193
_journal_volume 49
_journal_year 2010
_chemical_formula_moiety 'C22 H20 Cl N2 Ta'
_chemical_formula_sum 'C22 H20 Cl N2 Ta'
_chemical_formula_weight 528.80
_chemical_name_systematic
;
 ?
;
_space_group_IT_number 14
_symmetry_cell_setting monoclinic
_symmetry_space_group_name_Hall '-P 2yn'
_symmetry_space_group_name_H-M 'P 1 21/n 1'
_atom_sites_solution_hydrogens difmap
_atom_sites_solution_primary direct
_atom_sites_solution_secondary difmap
_audit_creation_method SHELXL-97
_cell_angle_alpha 90.00
_cell_angle_beta 100.720(2)
_cell_angle_gamma 90.00
_cell_formula_units_Z 8
_cell_length_a 19.1261(8)
_cell_length_b 10.2503(4)
_cell_length_c 19.2383(8)
_cell_measurement_reflns_used 9653
_cell_measurement_temperature 100(2)
_cell_measurement_theta_max 39.13
_cell_measurement_theta_min 2.42
_cell_volume 3705.8(3)
_computing_cell_refinement 'Bruker SAINT-Plus v7.66A'
_computing_data_collection 'Bruker APEX2 v2009.7-0'
_computing_data_reduction 'Bruker SAINT-Plus v7.66A'
_computing_molecular_graphics 'Bruker XP v5.1'
_computing_publication_material 'Bruker XCIF 2008'
_computing_structure_refinement 'SHELXL-97 (Sheldrick, 2008)'
_computing_structure_solution 'SHELXS-97 (Sheldrick, 2008)'
_diffrn_ambient_temperature 100(2)
_diffrn_measured_fraction_theta_full 0.950
_diffrn_measured_fraction_theta_max 0.950
_diffrn_measurement_device_type 'Bruker KAPPA APEX II'
_diffrn_measurement_method '\w scans; 14 settings'
_diffrn_radiation_monochromator graphite
_diffrn_radiation_source 'fine-focus sealed tube'
_diffrn_radiation_type MoK\a
_diffrn_radiation_wavelength 0.71073
_diffrn_reflns_av_R_equivalents 0.0412
_diffrn_reflns_av_sigmaI/netI 0.0306
_diffrn_reflns_limit_h_max 34
_diffrn_reflns_limit_h_min -31
_diffrn_reflns_limit_k_max 18
_diffrn_reflns_limit_k_min -18
_diffrn_reflns_limit_l_max 22
_diffrn_reflns_limit_l_min -35
_diffrn_reflns_number 148999
_diffrn_reflns_theta_full 40.86
_diffrn_reflns_theta_max 40.86
_diffrn_reflns_theta_min 2.26
_exptl_absorpt_coefficient_mu 6.084
_exptl_absorpt_correction_T_max 0.7481
_exptl_absorpt_correction_T_min 0.5946
_exptl_absorpt_correction_type multi-scan
_exptl_absorpt_process_details 'SADABS v2008/1, Bruker-AXS, Madison, WI'
_exptl_crystal_colour Orange
_exptl_crystal_density_diffrn 1.896
_exptl_crystal_density_method 'not measured'
_exptl_crystal_description Fragment
_exptl_crystal_F_000 2048
_exptl_crystal_size_max 0.19
_exptl_crystal_size_mid 0.18
_exptl_crystal_size_min 0.11
_refine_diff_density_max 3.358
_refine_diff_density_min -1.450
_refine_diff_density_rms 0.158
_refine_ls_extinction_method none
_refine_ls_goodness_of_fit_ref 1.495
_refine_ls_hydrogen_treatment refall
_refine_ls_matrix_type 'Full matrix'
_refine_ls_number_parameters 629
_refine_ls_number_reflns 22998
_refine_ls_number_restraints 0
_refine_ls_restrained_S_all 1.495
_refine_ls_R_factor_all 0.0397
_refine_ls_R_factor_gt 0.0271
_refine_ls_shift/su_max 0.006
_refine_ls_shift/su_mean 0.000
_refine_ls_structure_factor_coef Fsqd
_refine_ls_weighting_details w=1/s^2^(Fo^2^)
_refine_ls_weighting_scheme sigma
_refine_ls_wR_factor_gt 0.0400
_refine_ls_wR_factor_ref 0.0410
_reflns_number_gt 18835
_reflns_number_total 22998
_reflns_threshold_expression >2sigma(I)
_cod_data_source_file ic1004193_si_002_3.cif
_cod_data_source_block complex7
_cod_depositor_comments
;
The following automatic conversions were performed:

'_symmetry_cell_setting' value 'Monoclinic' changed to 'monoclinic'
according to the built-in table from CIF Core dictionary named
'cif_core.dic' version 2.4.1 from
2010-06-29.

'_refine_ls_weighting_scheme' value 'Sigma' changed to
'sigma' according to the built-in table from CIF Core dictionary
named 'cif_core.dic' version 2.4.1 from 2010-06-29.

Automatic conversion script
Id: cif_fix_values 1646 2011-03-28 12:23:43Z adriana 

The following automatic conversions were performed:

'_atom_sites_solution_primary' value 'Direct methods' was changed to
'direct'.

'_atom_sites_solution_secondary' value 'Difference Fourier map' was
changed to 'difmap'.

'_atom_sites_solution_hydrogens' value 'Difference Fourier map' was
changed to 'difmap'.

Automatic conversion script
Id: cif_fix_values 6452 2018-10-05 10:23:21Z andrius 
;
_cod_database_code 4315533

loop_
_symmetry_equiv_pos_as_xyz
'x, y, z'
'-x+1/2, y+1/2, -z+1/2'
'-x, -y, -z'
'x-1/2, -y-1/2, z-1/2'

loop_
_atom_site_label
_atom_site_type_symbol
_atom_site_fract_x
_atom_site_fract_y
_atom_site_fract_z
_atom_site_U_iso_or_equiv
_atom_site_adp_type
_atom_site_occupancy
_atom_site_symmetry_multiplicity
_atom_site_calc_flag
_atom_site_refinement_flags
_atom_site_disorder_assembly
_atom_site_disorder_group
Ta1 Ta 0.807885(3) 1.084864(6) 0.554313(3) 0.01373(1) Uani 1 1 d . . .
Cl1 Cl 0.69034(2) 0.99469(4) 0.504571(17) 0.01891(7) Uani 1 1 d . . .
N1A N 0.85016(7) 0.93238(13) 0.53777(6) 0.0169(2) Uani 1 1 d . . .
N2A N 0.87736(8) 0.81224(13) 0.53869(6) 0.0198(3) Uani 1 1 d . . .
C1A C 0.77509(11) 1.01012(18) 0.66481(7) 0.0237(4) Uani 1 1 d . . .
C2A C 0.74478(10) 1.13679(17) 0.65293(7) 0.0201(3) Uani 1 1 d . . .
C3A C 0.80009(11) 1.22664(18) 0.65952(8) 0.0243(3) Uani 1 1 d . . .
C4A C 0.86507(11) 1.1566(2) 0.67183(8) 0.0294(4) Uani 1 1 d . . .
C5A C 0.84900(12) 1.0235(2) 0.67811(8) 0.0297(4) Uani 1 1 d . . .
C6A C 0.82533(9) 1.15655(17) 0.43812(7) 0.0192(3) Uani 1 1 d . . .
C7A C 0.76580(10) 1.22932(17) 0.44951(8) 0.0217(3) Uani 1 1 d . . .
C8A C 0.78838(11) 1.31801(17) 0.50491(9) 0.0260(4) Uani 1 1 d . . .
C9A C 0.86121(11) 1.29782(18) 0.52961(9) 0.0263(4) Uani 1 1 d . . .
C10A C 0.88493(10) 1.19860(18) 0.48801(8) 0.0220(3) Uani 1 1 d . . .
C11A C 0.90703(9) 0.76748(16) 0.48100(7) 0.0168(3) Uani 1 1 d . . .
C12A C 0.92699(9) 0.85734(17) 0.43370(8) 0.0193(3) Uani 1 1 d . . .
C13A C 0.95299(10) 0.81296(18) 0.37514(8) 0.0231(3) Uani 1 1 d . . .
C14A C 0.96027(10) 0.68110(19) 0.36341(8) 0.0242(3) Uani 1 1 d . . .
C15A C 0.94138(10) 0.59171(18) 0.41097(8) 0.0232(3) Uani 1 1 d . . .
C16A C 0.91451(10) 0.63416(17) 0.46942(8) 0.0204(3) Uani 1 1 d . . .
C17A C 0.86850(9) 0.72620(15) 0.59524(7) 0.0173(3) Uani 1 1 d . . .
C18A C 0.92796(10) 0.66788(17) 0.63591(8) 0.0218(3) Uani 1 1 d . . .
C19A C 0.91951(12) 0.58527(17) 0.69107(8) 0.0267(4) Uani 1 1 d . . .
C20A C 0.85255(12) 0.56315(16) 0.70624(8) 0.0265(4) Uani 1 1 d . . .
C21A C 0.79330(11) 0.62305(18) 0.66621(8) 0.0250(4) Uani 1 1 d . . .
C22A C 0.80108(10) 0.70400(17) 0.60983(7) 0.0202(3) Uani 1 1 d . . .
H1A H 0.7516(12) 0.935(2) 0.6654(9) 0.023(5) Uiso 1 1 d . . .
H2A H 0.7015(12) 1.155(2) 0.6439(9) 0.015(5) Uiso 1 1 d . . .
H3A H 0.7930(12) 1.318(2) 0.6538(9) 0.026(5) Uiso 1 1 d . . .
H4A H 0.9115(14) 1.192(2) 0.6774(10) 0.035(6) Uiso 1 1 d . . .
H5A H 0.8791(14) 0.961(3) 0.6872(11) 0.036(6) Uiso 1 1 d . . .
H6A H 0.8238(12) 1.090(2) 0.4035(9) 0.021(5) Uiso 1 1 d . . .
H7A H 0.7199(13) 1.218(2) 0.4244(10) 0.025(5) Uiso 1 1 d . . .
H8A H 0.7597(12) 1.371(2) 0.5251(10) 0.025(5) Uiso 1 1 d . . .
H9A H 0.8948(14) 1.341(2) 0.5712(11) 0.040(6) Uiso 1 1 d . . .
H10A H 0.9314(13) 1.166(2) 0.4935(9) 0.023(5) Uiso 1 1 d . . .
H12A H 0.9232(11) 0.945(2) 0.4425(9) 0.019(5) Uiso 1 1 d . . .
H13A H 0.9644(11) 0.879(2) 0.3443(9) 0.020(5) Uiso 1 1 d . . .
H14A H 0.9768(13) 0.652(2) 0.3222(11) 0.035(6) Uiso 1 1 d . . .
H15A H 0.9480(12) 0.501(2) 0.4057(10) 0.026(5) Uiso 1 1 d . . .
H16A H 0.9012(13) 0.573(2) 0.5016(10) 0.030(5) Uiso 1 1 d . . .
H18A H 0.9739(13) 0.688(2) 0.6261(10) 0.029(5) Uiso 1 1 d . . .
H19A H 0.9596(13) 0.548(2) 0.7184(10) 0.026(5) Uiso 1 1 d . . .
H20A H 0.8465(14) 0.508(2) 0.7468(11) 0.042(6) Uiso 1 1 d . . .
H21A H 0.7484(14) 0.608(2) 0.6744(10) 0.031(6) Uiso 1 1 d . . .
H22A H 0.7615(11) 0.7486(18) 0.5836(9) 0.014(4) Uiso 1 1 d . . .
Ta2 Ta 0.861617(3) 0.239385(6) 0.184859(3) 0.01340(1) Uani 1 1 d . . .
Cl2 Cl 0.93433(3) 0.12170(5) 0.28334(2) 0.02814(9) Uani 1 1 d . . .
N1B N 0.93438(7) 0.33496(12) 0.16316(6) 0.0154(2) Uani 1 1 d . . .
N2B N 0.98658(7) 0.37857(13) 0.13093(6) 0.0168(2) Uani 1 1 d . . .
C1B C 0.82048(11) 0.33515(17) 0.29129(8) 0.0246(4) Uani 1 1 d . . .
C2B C 0.76098(11) 0.26859(19) 0.25353(9) 0.0280(4) Uani 1 1 d . . .
C3B C 0.74153(11) 0.3297(2) 0.18777(10) 0.0283(4) Uani 1 1 d . . .
C4B C 0.79004(10) 0.43320(17) 0.18372(8) 0.0228(3) Uani 1 1 d . . .
C5B C 0.83723(10) 0.43818(16) 0.24986(8) 0.0210(3) Uani 1 1 d . . .
C6B C 0.88983(11) 0.05720(18) 0.11544(9) 0.0271(4) Uani 1 1 d . . .
C7B C 0.83434(11) 0.00974(17) 0.14915(10) 0.0274(4) Uani 1 1 d . . .
C8B C 0.77259(11) 0.07643(18) 0.12241(8) 0.0254(3) Uani 1 1 d . . .
C9B C 0.78873(11) 0.17134(19) 0.07378(8) 0.0260(4) Uani 1 1 d . . .
C10B C 0.86047(11) 0.15436(19) 0.06753(8) 0.0263(4) Uani 1 1 d . . .
C11B C 1.03363(9) 0.28264(15) 0.11116(7) 0.0156(3) Uani 1 1 d . . .
C12B C 1.04616(10) 0.27631(17) 0.04212(8) 0.0219(3) Uani 1 1 d . . .
C13B C 1.09078(10) 0.17999(18) 0.02419(8) 0.0241(3) Uani 1 1 d . . .
C14B C 1.12350(10) 0.09152(17) 0.07395(8) 0.0222(3) Uani 1 1 d . . .
C15B C 1.11190(10) 0.09981(16) 0.14331(8) 0.0198(3) Uani 1 1 d . . .
C16B C 1.06684(9) 0.19408(15) 0.16184(7) 0.0168(3) Uani 1 1 d . . .
C17B C 1.00384(9) 0.51212(15) 0.13485(7) 0.0159(3) Uani 1 1 d . . .
C18B C 1.06748(10) 0.55853(17) 0.11787(8) 0.0203(3) Uani 1 1 d . . .
C19B C 1.08340(11) 0.69093(18) 0.12522(9) 0.0264(4) Uani 1 1 d . . .
C20B C 1.03804(12) 0.77682(19) 0.14926(10) 0.0294(4) Uani 1 1 d . . .
C21B C 0.97454(12) 0.73152(17) 0.16466(9) 0.0276(4) Uani 1 1 d . . .
C22B C 0.95664(10) 0.60008(16) 0.15660(8) 0.0205(3) Uani 1 1 d . . .
H1B H 0.8472(14) 0.311(2) 0.3380(12) 0.040(6) Uiso 1 1 d . . .
H2B H 0.7382(15) 0.199(3) 0.2672(12) 0.045(7) Uiso 1 1 d . . .
H3B H 0.7048(13) 0.302(2) 0.1527(10) 0.028(5) Uiso 1 1 d . . .
H4B H 0.7905(13) 0.488(2) 0.1482(10) 0.031(6) Uiso 1 1 d . . .
H5B H 0.8754(13) 0.497(2) 0.2625(10) 0.030(6) Uiso 1 1 d . . .
H6B H 0.9381(13) 0.032(2) 0.1252(10) 0.028(5) Uiso 1 1 d . . .
H7B H 0.8366(14) -0.055(2) 0.1825(11) 0.037(6) Uiso 1 1 d . . .
H8B H 0.7269(14) 0.065(2) 0.1362(10) 0.031(6) Uiso 1 1 d . . .
H9B H 0.7561(13) 0.235(2) 0.0498(10) 0.023(5) Uiso 1 1 d . . .
H10B H 0.8858(12) 0.203(2) 0.0401(10) 0.025(5) Uiso 1 1 d . . .
H12B H 1.0220(12) 0.340(2) 0.0105(10) 0.028(5) Uiso 1 1 d . . .
H13B H 1.0958(12) 0.170(2) -0.0262(10) 0.028(5) Uiso 1 1 d . . .
H14B H 1.1538(12) 0.028(2) 0.0619(9) 0.020(5) Uiso 1 1 d . . .
H15B H 1.1370(12) 0.042(2) 0.1798(9) 0.023(5) Uiso 1 1 d . . .
H16B H 1.0581(11) 0.196(2) 0.2102(9) 0.019(5) Uiso 1 1 d . . .
H18B H 1.0994(13) 0.502(2) 0.1018(10) 0.031(6) Uiso 1 1 d . . .
H19B H 1.1261(15) 0.719(2) 0.1152(11) 0.038(6) Uiso 1 1 d . . .
H20B H 1.0470(14) 0.858(3) 0.1529(11) 0.036(6) Uiso 1 1 d . . .
H21B H 0.9412(13) 0.780(2) 0.1817(10) 0.026(5) Uiso 1 1 d . . .
H22B H 0.9118(15) 0.572(2) 0.1645(11) 0.042(6) Uiso 1 1 d . . .

loop_
_atom_site_aniso_label
_atom_site_aniso_U_11
_atom_site_aniso_U_22
_atom_site_aniso_U_33
_atom_site_aniso_U_23
_atom_site_aniso_U_13
_atom_site_aniso_U_12
Ta1 0.01505(3) 0.01358(3) 0.01298(2) 0.00179(2) 0.00364(2) 0.00068(2)
Cl1 0.01735(19) 0.02100(17) 0.01888(14) -0.00190(12) 0.00461(12) -0.00169(14)
N1A 0.0164(7) 0.0168(6) 0.0181(5) 0.0024(4) 0.0048(4) 0.0020(5)
N2A 0.0235(8) 0.0166(6) 0.0215(5) 0.0058(4) 0.0097(5) 0.0069(5)
C1A 0.0364(11) 0.0217(8) 0.0150(6) 0.0018(5) 0.0095(6) -0.0005(7)
C2A 0.0217(9) 0.0230(8) 0.0171(6) -0.0030(5) 0.0074(6) 0.0001(7)
C3A 0.0328(10) 0.0217(8) 0.0193(6) -0.0063(6) 0.0066(6) -0.0058(7)
C4A 0.0230(10) 0.0472(12) 0.0171(6) -0.0043(7) 0.0018(6) -0.0066(9)
C5A 0.0373(12) 0.0383(11) 0.0125(6) 0.0028(6) 0.0025(6) 0.0145(9)
C6A 0.0202(8) 0.0211(7) 0.0171(6) 0.0062(5) 0.0054(5) 0.0002(6)
C7A 0.0213(9) 0.0213(8) 0.0223(6) 0.0098(6) 0.0033(6) 0.0026(6)
C8A 0.0330(11) 0.0164(7) 0.0302(8) 0.0051(6) 0.0103(7) 0.0024(7)
C9A 0.0334(11) 0.0193(8) 0.0257(7) 0.0034(6) 0.0044(7) -0.0092(7)
C10A 0.0175(9) 0.0250(8) 0.0239(7) 0.0084(6) 0.0048(6) -0.0020(7)
C11A 0.0122(7) 0.0200(7) 0.0186(6) 0.0014(5) 0.0043(5) 0.0027(6)
C12A 0.0152(8) 0.0188(7) 0.0251(7) 0.0030(5) 0.0072(6) 0.0036(6)
C13A 0.0183(9) 0.0275(9) 0.0256(7) 0.0055(6) 0.0100(6) 0.0037(7)
C14A 0.0206(9) 0.0315(9) 0.0220(7) -0.0008(6) 0.0080(6) 0.0042(7)
C15A 0.0235(9) 0.0207(8) 0.0259(7) -0.0032(6) 0.0055(6) 0.0017(7)
C16A 0.0202(9) 0.0195(7) 0.0221(6) 0.0011(5) 0.0053(6) 0.0010(6)
C17A 0.0210(8) 0.0145(6) 0.0165(5) 0.0018(5) 0.0040(5) 0.0026(6)
C18A 0.0237(9) 0.0217(8) 0.0193(6) -0.0009(5) 0.0025(6) 0.0061(7)
C19A 0.0402(12) 0.0223(8) 0.0151(6) 0.0003(5) -0.0014(6) 0.0128(8)
C20A 0.0490(13) 0.0157(7) 0.0148(6) 0.0014(5) 0.0059(6) -0.0012(7)
C21A 0.0329(11) 0.0235(8) 0.0194(6) 0.0002(6) 0.0070(6) -0.0097(7)
C22A 0.0211(9) 0.0220(8) 0.0172(6) 0.0036(5) 0.0025(6) -0.0016(6)
Ta2 0.01367(3) 0.01179(2) 0.01516(2) 0.00129(2) 0.00377(2) -0.00071(2)
Cl2 0.0260(2) 0.0287(2) 0.02823(17) 0.01417(15) 0.00112(15) 0.00147(17)
N1B 0.0152(7) 0.0143(6) 0.0170(5) 0.0033(4) 0.0036(4) -0.0002(5)
N2B 0.0160(7) 0.0135(6) 0.0226(5) 0.0028(4) 0.0078(5) -0.0008(5)
C1B 0.0359(11) 0.0216(8) 0.0194(6) 0.0005(5) 0.0129(7) -0.0007(7)
C2B 0.0300(10) 0.0240(9) 0.0354(8) -0.0010(7) 0.0201(8) -0.0031(8)
C3B 0.0170(9) 0.0340(10) 0.0344(8) -0.0071(7) 0.0057(7) 0.0056(7)
C4B 0.0250(9) 0.0219(8) 0.0229(6) 0.0032(6) 0.0082(6) 0.0098(7)
C5B 0.0267(9) 0.0170(7) 0.0217(6) -0.0017(5) 0.0103(6) 0.0005(6)
C6B 0.0264(10) 0.0181(8) 0.0386(9) -0.0092(6) 0.0107(7) -0.0006(7)
C7B 0.0318(11) 0.0140(7) 0.0370(9) -0.0039(6) 0.0083(7) -0.0062(7)
C8B 0.0240(10) 0.0248(9) 0.0276(7) -0.0074(6) 0.0054(6) -0.0097(7)
C9B 0.0268(10) 0.0304(9) 0.0196(6) -0.0048(6) 0.0015(6) -0.0071(8)
C10B 0.0309(10) 0.0293(9) 0.0207(7) -0.0090(6) 0.0098(7) -0.0079(8)
C11B 0.0149(7) 0.0139(6) 0.0184(6) 0.0008(5) 0.0041(5) -0.0017(5)
C12B 0.0242(9) 0.0234(8) 0.0180(6) 0.0028(5) 0.0037(6) 0.0005(7)
C13B 0.0286(10) 0.0267(9) 0.0184(6) -0.0022(6) 0.0079(6) 0.0004(7)
C14B 0.0244(9) 0.0178(7) 0.0263(7) -0.0036(6) 0.0097(6) 0.0013(6)
C15B 0.0215(9) 0.0167(7) 0.0216(6) 0.0012(5) 0.0047(6) 0.0003(6)
C16B 0.0183(8) 0.0160(7) 0.0169(6) 0.0015(5) 0.0053(5) 0.0008(6)
C17B 0.0169(8) 0.0138(6) 0.0160(5) 0.0049(4) 0.0007(5) -0.0011(5)
C18B 0.0171(8) 0.0193(7) 0.0239(6) 0.0066(5) 0.0021(6) -0.0016(6)
C19B 0.0224(10) 0.0219(8) 0.0330(8) 0.0087(6) 0.0006(7) -0.0072(7)
C20B 0.0345(12) 0.0151(8) 0.0360(9) 0.0038(6) 0.0003(8) -0.0056(7)
C21B 0.0372(12) 0.0142(7) 0.0326(8) 0.0051(6) 0.0097(8) 0.0039(7)
C22B 0.0218(9) 0.0152(7) 0.0257(7) 0.0062(5) 0.0070(6) 0.0015(6)

loop_
_atom_type_symbol
_atom_type_description
_atom_type_scat_dispersion_real
_atom_type_scat_dispersion_imag
_atom_type_scat_source
C C 0.0033 0.0016 'International Tables Vol C Tables 4.2.6.8 and 6.1.1.4'
H H 0.0000 0.0000 'International Tables Vol C Tables 4.2.6.8 and 6.1.1.4'
N N 0.0061 0.0033 'International Tables Vol C Tables 4.2.6.8 and 6.1.1.4'
Cl Cl 0.1484 0.1585 'International Tables Vol C Tables 4.2.6.8 and 6.1.1.4'
Ta Ta -0.7052 6.5227 'International Tables Vol C Tables 4.2.6.8 and 6.1.1.4'

loop_
_geom_angle_atom_site_label_1
_geom_angle_atom_site_label_2
_geom_angle_atom_site_label_3
_geom_angle
_geom_angle_site_symmetry_1
_geom_angle_site_symmetry_3
_geom_angle_publ_flag
N1A Ta1 C10A 89.29(6) . . ?
N1A Ta1 C6A 87.55(5) . . ?
C10A Ta1 C6A 33.87(6) . . ?
N1A Ta1 C4A 106.56(7) . . ?
C10A Ta1 C4A 97.56(6) . . ?
C6A Ta1 C4A 130.31(6) . . ?
N1A Ta1 C5A 82.90(6) . . ?
C10A Ta1 C5A 121.32(7) . . ?
C6A Ta1 C5A 153.78(7) . . ?
C4A Ta1 C5A 33.53(7) . . ?
N1A Ta1 C1A 94.43(6) . . ?
C10A Ta1 C1A 152.59(6) . . ?
C6A Ta1 C1A 173.08(6) . . ?
C4A Ta1 C1A 55.37(7) . . ?
C5A Ta1 C1A 33.13(7) . . ?
N1A Ta1 Cl1 90.74(4) . . yes
C10A Ta1 Cl1 125.40(4) . . ?
C6A Ta1 Cl1 91.59(4) . . ?
C4A Ta1 Cl1 134.14(5) . . ?
C5A Ta1 Cl1 112.83(6) . . ?
C1A Ta1 Cl1 81.76(5) . . ?
N1A Ta1 C2A 127.81(5) . . ?
C10A Ta1 C2A 136.73(6) . . ?
C6A Ta1 C2A 143.55(6) . . ?
C4A Ta1 C2A 54.92(6) . . ?
C5A Ta1 C2A 55.01(6) . . ?
C1A Ta1 C2A 33.49(6) . . ?
Cl1 Ta1 C2A 80.72(4) . . ?
N1A Ta1 C9A 120.62(6) . . ?
C10A Ta1 C9A 33.56(6) . . ?
C6A Ta1 C9A 55.22(6) . . ?
C4A Ta1 C9A 77.50(6) . . ?
C5A Ta1 C9A 109.98(7) . . ?
C1A Ta1 C9A 128.29(6) . . ?
Cl1 Ta1 C9A 129.28(5) . . ?
C2A Ta1 C9A 103.40(6) . . ?
N1A Ta1 C7A 116.99(5) . . ?
C10A Ta1 C7A 55.12(6) . . ?
C6A Ta1 C7A 33.14(6) . . ?
C4A Ta1 C7A 126.10(7) . . ?
C5A Ta1 C7A 158.46(6) . . ?
C1A Ta1 C7A 141.84(6) . . ?
Cl1 Ta1 C7A 77.02(5) . . ?
C2A Ta1 C7A 110.96(6) . . ?
C9A Ta1 C7A 53.96(6) . . ?
N1A Ta1 C3A 137.12(6) . . ?
C10A Ta1 C3A 106.17(6) . . ?
C6A Ta1 C3A 127.05(6) . . ?
C4A Ta1 C3A 33.18(7) . . ?
C5A Ta1 C3A 54.73(6) . . ?
C1A Ta1 C3A 54.54(6) . . ?
Cl1 Ta1 C3A 110.11(5) . . ?
C2A Ta1 C3A 32.24(6) . . ?
C9A Ta1 C3A 74.66(6) . . ?
C7A Ta1 C3A 104.30(6) . . ?
N1A Ta1 C8A 140.69(6) . . ?
C10A Ta1 C8A 54.45(6) . . ?
C6A Ta1 C8A 54.25(6) . . ?
C4A Ta1 C8A 94.12(7) . . ?
C5A Ta1 C8A 126.61(6) . . ?
C1A Ta1 C8A 124.63(6) . . ?
Cl1 Ta1 C8A 98.42(5) . . ?
C2A Ta1 C8A 91.46(6) . . ?
C9A Ta1 C8A 32.06(7) . . ?
C7A Ta1 C8A 32.09(6) . . ?
C3A Ta1 C8A 74.62(6) . . ?
N2A N1A Ta1 167.65(10) . . ?
N1A N2A C11A 120.08(12) . . ?
N1A N2A C17A 118.43(12) . . ?
C11A N2A C17A 121.13(13) . . ?
C5A C1A C2A 107.95(17) . . ?
C5A C1A Ta1 73.38(9) . . ?
C2A C1A Ta1 74.78(8) . . ?
C5A C1A H1A 125.3(15) . . ?
C2A C1A H1A 126.7(15) . . ?
Ta1 C1A H1A 119.5(12) . . ?
C3A C2A C1A 108.02(18) . . ?
C3A C2A Ta1 75.08(9) . . ?
C1A C2A Ta1 71.72(9) . . ?
C3A C2A H2A 125.1(14) . . ?
C1A C2A H2A 126.8(14) . . ?
Ta1 C2A H2A 119.5(12) . . ?
C2A C3A C4A 107.96(17) . . ?
C2A C3A Ta1 72.68(9) . . ?
C4A C3A Ta1 70.16(9) . . ?
C2A C3A H3A 123.5(14) . . ?
C4A C3A H3A 128.4(14) . . ?
Ta1 C3A H3A 120.3(11) . . ?
C5A C4A C3A 107.86(18) . . ?
C5A C4A Ta1 73.72(10) . . ?
C3A C4A Ta1 76.66(9) . . ?
C5A C4A H4A 125.5(15) . . ?
C3A C4A H4A 126.6(15) . . ?
Ta1 C4A H4A 118.1(12) . . ?
C1A C5A C4A 108.02(18) . . ?
C1A C5A Ta1 73.49(9) . . ?
C4A C5A Ta1 72.75(9) . . ?
C1A C5A H5A 125.6(18) . . ?
C4A C5A H5A 126.3(18) . . ?
Ta1 C5A H5A 118.2(14) . . ?
C7A C6A C10A 107.76(15) . . ?
C7A C6A Ta1 76.39(8) . . ?
C10A C6A Ta1 72.51(8) . . ?
C7A C6A H6A 124.6(13) . . ?
C10A C6A H6A 127.6(13) . . ?
Ta1 C6A H6A 115.8(12) . . ?
C8A C7A C6A 108.44(17) . . ?
C8A C7A Ta1 76.42(9) . . ?
C6A C7A Ta1 70.47(8) . . ?
C8A C7A H7A 127.1(13) . . ?
C6A C7A H7A 124.5(13) . . ?
Ta1 C7A H7A 118.4(13) . . ?
C9A C8A C7A 107.90(17) . . ?
C9A C8A Ta1 70.78(10) . . ?
C7A C8A Ta1 71.49(9) . . ?
C9A C8A H8A 125.7(13) . . ?
C7A C8A H8A 125.9(14) . . ?
Ta1 C8A H8A 117.1(13) . . ?
C8A C9A C10A 108.44(16) . . ?
C8A C9A Ta1 77.16(11) . . ?
C10A C9A Ta1 70.43(9) . . ?
C8A C9A H9A 129.7(14) . . ?
C10A C9A H9A 121.8(14) . . ?
Ta1 C9A H9A 116.4(13) . . ?
C6A C10A C9A 107.42(17) . . ?
C6A C10A Ta1 73.62(9) . . ?
C9A C10A Ta1 76.01(10) . . ?
C6A C10A H10A 126.4(12) . . ?
C9A C10A H10A 126.2(12) . . ?
Ta1 C10A H10A 115.1(12) . . ?
C16A C11A C12A 119.54(13) . . ?
C16A C11A N2A 120.72(13) . . ?
C12A C11A N2A 119.71(14) . . ?
C13A C12A C11A 119.64(16) . . ?
C13A C12A H12A 121.4(11) . . ?
C11A C12A H12A 118.9(11) . . ?
C14A C13A C12A 120.97(15) . . ?
C14A C13A H13A 123.5(12) . . ?
C12A C13A H13A 115.5(12) . . ?
C13A C14A C15A 119.43(15) . . ?
C13A C14A H14A 120.3(14) . . ?
C15A C14A H14A 120.3(14) . . ?
C14A C15A C16A 120.45(16) . . ?
C14A C15A H15A 121.3(12) . . ?
C16A C15A H15A 118.2(12) . . ?
C15A C16A C11A 119.97(15) . . ?
C15A C16A H16A 120.2(13) . . ?
C11A C16A H16A 119.9(13) . . ?
C22A C17A C18A 120.60(14) . . ?
C22A C17A N2A 119.94(14) . . ?
C18A C17A N2A 119.45(15) . . ?
C17A C18A C19A 119.51(18) . . ?
C17A C18A H18A 118.9(13) . . ?
C19A C18A H18A 121.6(13) . . ?
C20A C19A C18A 120.28(17) . . ?
C20A C19A H19A 120.8(13) . . ?
C18A C19A H19A 118.9(14) . . ?
C19A C20A C21A 120.14(15) . . ?
C19A C20A H20A 120.7(15) . . ?
C21A C20A H20A 119.1(15) . . ?
C20A C21A C22A 119.99(18) . . ?
C20A C21A H21A 121.7(14) . . ?
C22A C21A H21A 118.3(14) . . ?
C17A C22A C21A 119.47(16) . . ?
C17A C22A H22A 119.6(11) . . ?
C21A C22A H22A 120.8(11) . . ?
N1B Ta2 C4B 90.66(6) . . ?
N1B Ta2 C6B 91.75(6) . . ?
C4B Ta2 C6B 144.83(6) . . ?
N1B Ta2 C10B 81.59(6) . . ?
C4B Ta2 C10B 112.48(6) . . ?
C6B Ta2 C10B 33.73(7) . . ?
N1B Ta2 C9B 107.00(6) . . ?
C4B Ta2 C9B 89.81(7) . . ?
C6B Ta2 C9B 56.05(7) . . ?
C10B Ta2 C9B 33.86(7) . . ?
N1B Ta2 Cl2 95.42(4) . . yes
C4B Ta2 Cl2 130.75(4) . . ?
C6B Ta2 Cl2 83.90(5) . . ?
C10B Ta2 Cl2 116.76(5) . . ?
C9B Ta2 Cl2 133.65(5) . . ?
N1B Ta2 C5B 84.06(6) . . ?
C4B Ta2 C5B 33.65(6) . . ?
C6B Ta2 C5B 175.34(6) . . ?
C10B Ta2 C5B 142.90(6) . . ?
C9B Ta2 C5B 123.30(7) . . ?
Cl2 Ta2 C5B 98.49(4) . . ?
N1B Ta2 C7B 125.45(6) . . ?
C4B Ta2 C7B 133.62(7) . . ?
C6B Ta2 C7B 33.89(6) . . ?
C10B Ta2 C7B 55.53(6) . . ?
C9B Ta2 C7B 55.01(7) . . ?
Cl2 Ta2 C7B 78.86(5) . . ?
C5B Ta2 C7B 150.44(6) . . ?
N1B Ta2 C3B 123.76(6) . . ?
C4B Ta2 C3B 33.68(7) . . ?
C6B Ta2 C3B 127.08(7) . . ?
C10B Ta2 C3B 107.91(7) . . ?
C9B Ta2 C3B 75.24(7) . . ?
Cl2 Ta2 C3B 124.05(4) . . ?
C5B Ta2 C3B 54.65(6) . . ?
C7B Ta2 C3B 102.25(7) . . ?
N1B Ta2 C8B 136.61(5) . . ?
C4B Ta2 C8B 102.09(7) . . ?
C6B Ta2 C8B 54.93(7) . . ?
C10B Ta2 C8B 55.15(6) . . ?
C9B Ta2 C8B 33.33(6) . . ?
Cl2 Ta2 C8B 106.14(4) . . ?
C5B Ta2 C8B 127.60(6) . . ?
C7B Ta2 C8B 31.97(7) . . ?
C3B Ta2 C8B 73.33(7) . . ?
N1B Ta2 C1B 110.18(6) . . ?
C4B Ta2 C1B 54.88(6) . . ?
C6B Ta2 C1B 152.21(6) . . ?
C10B Ta2 C1B 161.43(7) . . ?
C9B Ta2 C1B 127.69(7) . . ?
Cl2 Ta2 C1B 77.40(5) . . ?
C5B Ta2 C1B 32.37(5) . . ?
C7B Ta2 C1B 120.83(6) . . ?
C3B Ta2 C1B 53.74(6) . . ?
C8B Ta2 C1B 111.03(6) . . ?
N1B Ta2 C2B 137.95(6) . . ?
C4B Ta2 C2B 54.90(6) . . ?
C6B Ta2 C2B 130.25(7) . . ?
C10B Ta2 C2B 130.59(7) . . ?
C9B Ta2 C2B 97.17(7) . . ?
Cl2 Ta2 C2B 91.82(5) . . ?
C5B Ta2 C2B 53.89(6) . . ?
C7B Ta2 C2B 96.60(6) . . ?
C3B Ta2 C2B 32.24(6) . . ?
C8B Ta2 C2B 79.44(6) . . ?
C1B Ta2 C2B 32.22(6) . . ?
N2B N1B Ta2 162.28(10) . . ?
N1B N2B C17B 119.03(12) . . ?
N1B N2B C11B 116.81(12) . . ?
C17B N2B C11B 122.00(13) . . ?
C5B C1B C2B 108.75(16) . . ?
C5B C1B Ta2 72.05(9) . . ?
C2B C1B Ta2 74.75(9) . . ?
C5B C1B H1B 125.6(15) . . ?
C2B C1B H1B 125.6(15) . . ?
Ta2 C1B H1B 117.2(14) . . ?
C3B C2B C1B 107.64(17) . . ?
C3B C2B Ta2 71.51(10) . . ?
C1B C2B Ta2 73.02(10) . . ?
C3B C2B H2B 123.9(15) . . ?
C1B C2B H2B 128.4(15) . . ?
Ta2 C2B H2B 120.6(17) . . ?
C2B C3B C4B 108.52(17) . . ?
C2B C3B Ta2 76.25(11) . . ?
C4B C3B Ta2 70.21(10) . . ?
C2B C3B H3B 124.2(13) . . ?
C4B C3B H3B 127.2(13) . . ?
Ta2 C3B H3B 116.7(14) . . ?
C5B C4B C3B 106.92(15) . . ?
C5B C4B Ta2 75.87(10) . . ?
C3B C4B Ta2 76.11(10) . . ?
C5B C4B H4B 125.1(15) . . ?
C3B C4B H4B 128.0(15) . . ?
Ta2 C4B H4B 116.2(15) . . ?
C1B C5B C4B 108.06(17) . . ?
C1B C5B Ta2 75.58(10) . . ?
C4B C5B Ta2 70.48(9) . . ?
C1B C5B H5B 125.8(12) . . ?
C4B C5B H5B 126.1(12) . . ?
Ta2 C5B H5B 116.5(14) . . ?
C10B C6B C7B 107.46(18) . . ?
C10B C6B Ta2 73.19(10) . . ?
C7B C6B Ta2 75.58(10) . . ?
C10B C6B H6B 125.7(13) . . ?
C7B C6B H6B 126.8(13) . . ?
Ta2 C6B H6B 114.4(13) . . ?
C8B C7B C6B 108.61(17) . . ?
C8B C7B Ta2 75.77(10) . . ?
C6B C7B Ta2 70.53(10) . . ?
C8B C7B H7B 123.0(16) . . ?
C6B C7B H7B 128.4(16) . . ?
Ta2 C7B H7B 120.8(14) . . ?
C7B C8B C9B 107.99(17) . . ?
C7B C8B Ta2 72.26(10) . . ?
C9B C8B Ta2 69.57(10) . . ?
C7B C8B H8B 126.5(13) . . ?
C9B C8B H8B 125.4(13) . . ?
Ta2 C8B H8B 120.8(13) . . ?
C10B C9B C8B 107.77(18) . . ?
C10B C9B Ta2 72.65(9) . . ?
C8B C9B Ta2 77.10(9) . . ?
C10B C9B H9B 126.8(13) . . ?
C8B C9B H9B 125.4(13) . . ?
Ta2 C9B H9B 116.4(12) . . ?
C6B C10B C9B 107.99(16) . . ?
C6B C10B Ta2 73.08(9) . . ?
C9B C10B Ta2 73.49(9) . . ?
C6B C10B H10B 124.6(14) . . ?
C9B C10B H10B 127.2(14) . . ?
Ta2 C10B H10B 115.2(13) . . ?
C12B C11B C16B 119.91(15) . . ?
C12B C11B N2B 120.87(14) . . ?
C16B C11B N2B 119.22(12) . . ?
C13B C12B C11B 119.46(15) . . ?
C13B C12B H12B 125.1(12) . . ?
C11B C12B H12B 115.4(12) . . ?
C14B C13B C12B 120.96(14) . . ?
C14B C13B H13B 119.7(13) . . ?
C12B C13B H13B 119.2(13) . . ?
C13B C14B C15B 119.39(16) . . ?
C13B C14B H14B 120.6(11) . . ?
C15B C14B H14B 120.0(11) . . ?
C16B C15B C14B 120.39(15) . . ?
C16B C15B H15B 119.0(12) . . ?
C14B C15B H15B 120.6(12) . . ?
C15B C16B C11B 119.88(13) . . ?
C15B C16B H16B 119.0(12) . . ?
C11B C16B H16B 121.1(12) . . ?
C22B C17B C18B 119.32(15) . . ?
C22B C17B N2B 119.13(14) . . ?
C18B C17B N2B 121.56(15) . . ?
C19B C18B C17B 119.37(17) . . ?
C19B C18B H18B 119.7(15) . . ?
C17B C18B H18B 120.9(15) . . ?
C20B C19B C18B 121.23(18) . . ?
C20B C19B H19B 120.7(15) . . ?
C18B C19B H19B 118.0(16) . . ?
C19B C20B C21B 119.42(18) . . ?
C19B C20B H20B 121.6(17) . . ?
C21B C20B H20B 118.9(17) . . ?
C20B C21B C22B 120.59(18) . . ?
C20B C21B H21B 126.6(14) . . ?
C22B C21B H21B 112.8(14) . . ?
C21B C22B C17B 119.99(17) . . ?
C21B C22B H22B 119.2(15) . . ?
C17B C22B H22B 120.8(15) . . ?

loop_
_geom_bond_atom_site_label_1
_geom_bond_atom_site_label_2
_geom_bond_distance
_geom_bond_site_symmetry_2
_geom_bond_publ_flag
Ta1 N1A 1.8149(13) . yes
Ta1 C10A 2.4200(16) . ?
Ta1 C6A 2.4343(13) . ?
Ta1 C4A 2.4347(16) . ?
Ta1 C5A 2.4472(15) . ?
Ta1 C1A 2.4485(15) . ?
Ta1 Cl1 2.4544(4) . yes
Ta1 C2A 2.4882(15) . ?
Ta1 C9A 2.4922(17) . ?
Ta1 C7A 2.5104(15) . ?
Ta1 C3A 2.5185(15) . ?
Ta1 C8A 2.5733(17) . ?
N1A N2A 1.3357(18) . ?
N2A C11A 1.4138(19) . ?
N2A C17A 1.4348(19) . ?
C1A C5A 1.396(3) . ?
C1A C2A 1.423(3) . ?
C1A H1A 0.89(2) . ?
C2A C3A 1.390(3) . ?
C2A H2A 0.84(2) . ?
C3A C4A 1.417(3) . ?
C3A H3A 0.95(2) . ?
C4A C5A 1.408(3) . ?
C4A H4A 0.95(3) . ?
C5A H5A 0.86(3) . ?
C6A C7A 1.412(2) . ?
C6A C10A 1.414(2) . ?
C6A H6A 0.95(2) . ?
C7A C8A 1.406(3) . ?
C7A H7A 0.93(2) . ?
C8A C9A 1.401(3) . ?
C8A H8A 0.91(2) . ?
C9A C10A 1.420(3) . ?
C9A H9A 1.03(2) . ?
C10A H10A 0.94(2) . ?
C11A C16A 1.396(2) . ?
C11A C12A 1.397(2) . ?
C12A C13A 1.390(2) . ?
C12A H12A 0.92(2) . ?
C13A C14A 1.382(3) . ?
C13A H13A 0.95(2) . ?
C14A C15A 1.389(2) . ?
C14A H14A 0.96(2) . ?
C15A C16A 1.390(2) . ?
C15A H15A 0.94(2) . ?
C16A H16A 0.95(2) . ?
C17A C22A 1.389(2) . ?
C17A C18A 1.390(2) . ?
C18A C19A 1.390(2) . ?
C18A H18A 0.95(2) . ?
C19A C20A 1.384(3) . ?
C19A H19A 0.93(2) . ?
C20A C21A 1.389(3) . ?
C20A H20A 0.99(2) . ?
C21A C22A 1.395(2) . ?
C21A H21A 0.91(3) . ?
C22A H22A 0.95(2) . ?
Ta2 N1B 1.8130(13) . yes
Ta2 C4B 2.4104(17) . ?
Ta2 C6B 2.4146(17) . ?
Ta2 C10B 2.4159(15) . ?
Ta2 C9B 2.4267(16) . ?
Ta2 Cl2 2.4493(4) . yes
Ta2 C5B 2.4801(16) . ?
Ta2 C7B 2.4803(17) . ?
Ta2 C3B 2.4867(19) . ?
Ta2 C8B 2.5243(17) . ?
Ta2 C1B 2.5247(15) . ?
Ta2 C2B 2.5468(18) . ?
N1B N2B 1.3458(18) . ?
N2B C17B 1.407(2) . ?
N2B C11B 1.431(2) . ?
C1B C5B 1.396(2) . ?
C1B C2B 1.407(3) . ?
C1B H1B 0.98(2) . ?
C2B C3B 1.399(3) . ?
C2B H2B 0.90(3) . ?
C3B C4B 1.421(3) . ?
C3B H3B 0.92(2) . ?
C4B C5B 1.417(2) . ?
C4B H4B 0.89(2) . ?
C5B H5B 0.94(2) . ?
C6B C10B 1.402(3) . ?
C6B C7B 1.428(3) . ?
C6B H6B 0.94(2) . ?
C7B C8B 1.379(3) . ?
C7B H7B 0.92(2) . ?
C8B C9B 1.423(3) . ?
C8B H8B 0.97(2) . ?
C9B C10B 1.410(3) . ?
C9B H9B 0.96(2) . ?
C10B H10B 0.92(2) . ?
C11B C12B 1.394(2) . ?
C11B C16B 1.396(2) . ?
C12B C13B 1.390(3) . ?
C12B H12B 0.95(2) . ?
C13B C14B 1.381(2) . ?
C13B H13B 0.996(19) . ?
C14B C15B 1.395(2) . ?
C14B H14B 0.93(2) . ?
C15B C16B 1.385(2) . ?
C15B H15B 0.97(2) . ?
C16B H16B 0.976(17) . ?
C17B C22B 1.394(2) . ?
C17B C18B 1.401(2) . ?
C18B C19B 1.392(2) . ?
C18B H18B 0.94(2) . ?
C19B C20B 1.375(3) . ?
C19B H19B 0.92(3) . ?
C20B C21B 1.383(3) . ?
C20B H20B 0.85(3) . ?
C21B C22B 1.392(2) . ?
C21B H21B 0.91(2) . ?
C22B H22B 0.94(3) . ?
